data_4343509
loop_
_publ_author_name
'Perfler, Lukas'
'Kahlenberg, Volker'
'Wikete, Christoph'
'Schmidmair, Daniela'
'Tribus, Martina'
'Kaindl, Reinhard'

_publ_section_title
;
 Nanoindentation, High-Temperature Behavior, and
 Crystallographic/Spectroscopic Characterization of the
 High-Refractive-Index Materials TiTa2O7 and TiNb2O7.
;
_journal_issue 14
_journal_name_full 'Inorganic chemistry'
_journal_page_first 6836
_journal_page_last 6848
_journal_paper_doi 10.1021/acs.inorgchem.5b00733
_journal_volume 54
_journal_year 2015
_chemical_formula_sum 'Nb2 O7 Ti'
_chemical_formula_weight 345.72
_chemical_name_systematic
;
 ?
;
_space_group_IT_number 12
_symmetry_cell_setting monoclinic
_symmetry_space_group_name_Hall '-I 2y'
_symmetry_space_group_name_H-M 'I 1 2/m 1'
_atom_sites_solution_primary direct
_atom_sites_solution_secondary difmap
_audit_conform_dict_location ftp://ftp.iucr.org/pub/cif_core.dic
_audit_conform_dict_name cif_core.dic
_audit_conform_dict_version 2.4
_audit_creation_date 2015-03-23T10:21:19-00:00
_audit_creation_method 'WinGX routine CIF_UPDATE'
_cell_angle_alpha 90.000(5)
_cell_angle_beta 95.295(7)
_cell_angle_gamma 90.000(5)
_cell_formula_units_Z 6
_cell_length_a 17.6719(3)
_cell_length_b 3.8006(2)
_cell_length_c 11.8924(9)
_cell_measurement_reflns_used 1167
_cell_measurement_temperature 293(2)
_cell_measurement_theta_max 28.3606
_cell_measurement_theta_min 3.434
_cell_volume 795.33(8)
_computing_structure_refinement 'SHELXL-97 (Sheldrick, 1997)'
_computing_structure_solution 'SIR92 (Altomare et al., 1994)'
_diffrn_ambient_temperature 293(2)
_diffrn_detector_area_resol_mean 10.3575
_diffrn_measured_fraction_theta_full 0.9918
_diffrn_measured_fraction_theta_max 0.9647
_diffrn_measurement_device_type 'Xcalibur, Ruby, Gemini ultra'
_diffrn_measurement_method 'omega scan'
_diffrn_radiation_monochromator graphite
_diffrn_radiation_type 'Mo K\a'
_diffrn_radiation_wavelength 0.71073
_diffrn_reflns_av_R_equivalents 0.0234
_diffrn_reflns_av_unetI/netI 0.0365
_diffrn_reflns_limit_h_max 14
_diffrn_reflns_limit_h_min -21
_diffrn_reflns_limit_k_max 4
_diffrn_reflns_limit_k_min -4
_diffrn_reflns_limit_l_max 13
_diffrn_reflns_limit_l_min -15
_diffrn_reflns_number 2581
_diffrn_reflns_theta_full 25.2956
_diffrn_reflns_theta_max 28.36
_diffrn_reflns_theta_min 3.434
_exptl_absorpt_coefficient_mu 5.694
_exptl_absorpt_correction_T_max 0.88
_exptl_absorpt_correction_T_min 0.726
_exptl_absorpt_correction_type analytical
_exptl_absorpt_process_details '(Clark, R. C. & Reid, J. S. (1995). Acta Cryst. A51, 887-897)'
_exptl_crystal_colour colourless
_exptl_crystal_density_diffrn 4.331
_exptl_crystal_density_method 'not measured'
_exptl_crystal_description prism
_exptl_crystal_F_000 960
_exptl_crystal_size_max 0.18081
_exptl_crystal_size_mid 0.0567
_exptl_crystal_size_min 0.025
_refine_diff_density_max 0.572
_refine_diff_density_min -0.848
_refine_diff_density_rms 0.145
_refine_ls_extinction_coef 0.00213(12)
_refine_ls_extinction_expression Fc^*^=kFc[1+0.001xFc^2^\l^3^/sin(2\q)]^-1/4^
_refine_ls_extinction_method SHELXL
_refine_ls_goodness_of_fit_ref 1.001
_refine_ls_hydrogen_treatment none
_refine_ls_matrix_type full
_refine_ls_number_parameters 99
_refine_ls_number_reflns 1007
_refine_ls_number_restraints 1
_refine_ls_restrained_S_all 1
_refine_ls_R_factor_all 0.0286
_refine_ls_R_factor_gt 0.0213
_refine_ls_shift/su_max 0.001
_refine_ls_shift/su_mean 0
_refine_ls_structure_factor_coef Fsqd
_refine_ls_weighting_details 'calc w=1/[\s^2^(Fo^2^)+(0.0169P)^2^+0.0000P] where P=(Fo^2^+2Fc^2^)/3'
_refine_ls_weighting_scheme calc
_refine_ls_wR_factor_gt 0.0429
_refine_ls_wR_factor_ref 0.0453
_reflns_number_gt 852
_reflns_number_total 1007
_reflns_threshold_expression >2sigma(I)
_cod_data_source_file ic5b00733_si_002.cif
_cod_data_source_block nb2tio7-xx2_acta
_cod_depositor_comments 'Adding full bibliography for 4343509--4343510.cif.'
_cod_original_cell_volume 795.33(10)
_cod_database_code 4343509

loop_
_symmetry_equiv_pos_as_xyz
'x, y, z'
'-x, y, -z'
'x+1/2, y+1/2, z+1/2'
'-x+1/2, y+1/2, -z+1/2'
'-x, -y, -z'
'x, -y, z'
'-x+1/2, -y+1/2, -z+1/2'
'x+1/2, -y+1/2, z+1/2'

loop_
_atom_site_label
_atom_site_type_symbol
_atom_site_fract_x
_atom_site_fract_y
_atom_site_fract_z
_atom_site_U_iso_or_equiv
_atom_site_adp_type
_atom_site_occupancy
_atom_site_symmetry_multiplicity
_atom_site_calc_flag
_atom_site_refinement_flags
Nb1 Nb 0 0 0 0.0210(3) Uani 0.909(5) 4 d SP
Ti1 Ti 0 0 0 0.0210(3) Uani 0.091(5) 4 d SP
Nb2 Nb 0.18528(2) 0 0.17993(4) 0.00998(17) Uani 0.798(3) 2 d SP
Ti2 Ti 0.18528(2) 0 0.17993(4) 0.00998(17) Uani 0.202(3) 2 d SP
Nb3 Nb 0.07842(2) 0 -0.55844(4) 0.00408(17) Uani 0.643(3) 2 d SP
Ti3 Ti 0.07842(2) 0 -0.55844(4) 0.00408(17) Uani 0.357(3) 2 d SP
Nb4 Nb 0.88938(2) 0 0.25857(3) 0.00593(17) Uani 0.727(3) 2 d SP
Ti4 Ti 0.88938(2) 0 0.25857(3) 0.00593(17) Uani 0.273(3) 2 d SP
Nb5 Nb 0.29286(3) 0 -0.07479(5) 0.0055(2) Uani 0.376(3) 2 d SP
Ti5 Ti 0.29286(3) 0 -0.07479(5) 0.0055(2) Uani 0.624(3) 2 d SP
O1 O 0.17350(15) 0 -0.4233(2) 0.0058(6) Uani 1 2 d S
O2 O 0.37287(15) 0 -0.2069(2) 0.0056(6) Uani 1 2 d S
O3 O 0.59702(15) 0 -0.0252(2) 0.0058(6) Uani 1 2 d S
O4 O 0.79131(15) 0 0.1744(2) 0.0092(6) Uani 1 2 d S
O5 O 0.24932(15) 0 0.0540(2) 0.0085(6) Uani 1 2 d S
O6 O 0.70916(16) 0 0.7059(2) 0.0063(6) Uani 1 2 d S
O7 O 0.89988(16) 0 -0.0851(2) 0.0121(7) Uani 1 2 d S
O8 O 0.02523(15) 0 -0.3920(2) 0.0075(6) Uani 1 2 d S
O9 O 0.87451(16) 0 0.6853(2) 0.0093(6) Uani 1 2 d S
O10 O 0.5 0 0.5 0.0153(10) Uani 1 4 d S
O11 O 0.04964(15) 0 -0.1479(2) 0.0105(6) Uani 1 2 d S

loop_
_atom_site_aniso_label
_atom_site_aniso_U_11
_atom_site_aniso_U_22
_atom_site_aniso_U_33
_atom_site_aniso_U_23
_atom_site_aniso_U_13
_atom_site_aniso_U_12
Nb1 0.0115(4) 0.0362(5) 0.0147(4) 0 -0.0012(3) 0
Ti1 0.0115(4) 0.0362(5) 0.0147(4) 0 -0.0012(3) 0
Nb2 0.0092(3) 0.0037(2) 0.0155(3) 0 -0.00711(19) 0
Ti2 0.0092(3) 0.0037(2) 0.0155(3) 0 -0.00711(19) 0
Nb3 0.0039(3) 0.0031(2) 0.0051(3) 0 -0.00095(18) 0
Ti3 0.0039(3) 0.0031(2) 0.0051(3) 0 -0.00095(18) 0
Nb4 0.0096(3) 0.0037(2) 0.0051(3) 0 0.00365(18) 0
Ti4 0.0096(3) 0.0037(2) 0.0051(3) 0 0.00365(18) 0
Nb5 0.0046(3) 0.0026(3) 0.0095(3) 0 0.0011(2) 0
Ti5 0.0046(3) 0.0026(3) 0.0095(3) 0 0.0011(2) 0
O1 0.0055(15) 0.0029(12) 0.0091(15) 0 0.0010(12) 0
O2 0.0052(14) 0.0052(12) 0.0066(14) 0 0.0010(12) 0
O3 0.0051(15) 0.0037(12) 0.0087(16) 0 0.0017(12) 0
O4 0.0086(16) 0.0075(14) 0.0109(16) 0 -0.0020(13) 0
O5 0.0073(16) 0.0112(14) 0.0072(15) 0 0.0019(12) 0
O6 0.0067(15) 0.0039(12) 0.0080(15) 0 -0.0013(12) 0
O7 0.0076(16) 0.0196(15) 0.0086(16) 0 -0.0018(13) 0
O8 0.0044(15) 0.0068(13) 0.0111(15) 0 0.0001(12) 0
O9 0.0104(16) 0.0095(14) 0.0081(16) 0 0.0015(13) 0
O10 0.019(3) 0.0082(19) 0.019(3) 0 0.003(2) 0
O11 0.0075(16) 0.0152(15) 0.0098(16) 0 0.0059(13) 0

loop_
_atom_type_symbol
_atom_type_description
_atom_type_scat_dispersion_real
_atom_type_scat_dispersion_imag
_atom_type_scat_source
O O 0.0106 0.006 'International Tables Vol C Tables 4.2.6.8 and 6.1.1.4'
Ti Ti 0.2776 0.4457 'International Tables Vol C Tables 4.2.6.8 and 6.1.1.4'
Nb Nb -2.0727 0.6215 'International Tables Vol C Tables 4.2.6.8 and 6.1.1.4'

loop_
_geom_angle_atom_site_label_1
_geom_angle_atom_site_label_2
_geom_angle_atom_site_label_3
_geom_angle
_geom_angle_site_symmetry_1
_geom_angle_site_symmetry_3
O10 Nb1 O10 180 3_454 3_444
O10 Nb1 O7 90.000(6) 3_454 1_455
O10 Nb1 O7 90.000(6) 3_444 1_455
O10 Nb1 O7 90.000(6) 3_454 5_655
O10 Nb1 O7 90.000(6) 3_444 5_655
O7 Nb1 O7 180 1_455 5_655
O10 Nb1 O11 90.001(5) 3_454 5
O10 Nb1 O11 90.001(4) 3_444 5
O7 Nb1 O11 90.33(12) 1_455 5
O7 Nb1 O11 89.67(12) 5_655 5
O10 Nb1 O11 89.999(5) 3_454 .
O10 Nb1 O11 89.999(4) 3_444 .
O7 Nb1 O11 89.67(12) 1_455 .
O7 Nb1 O11 90.33(12) 5_655 .
O11 Nb1 O11 180 5 .
O7 Nb2 O5 91.72(13) 5_655 .
O7 Nb2 O6 104.73(8) 5_655 3_454
O5 Nb2 O6 89.40(8) . 3_454
O7 Nb2 O6 104.73(8) 5_655 3_444
O5 Nb2 O6 89.40(8) . 3_444
O6 Nb2 O6 150.54(17) 3_454 3_444
O7 Nb2 O9 91.65(12) 5_655 5_656
O5 Nb2 O9 176.63(12) . 5_656
O6 Nb2 O9 89.75(8) 3_454 5_656
O6 Nb2 O9 89.75(8) 3_444 5_656
O7 Nb2 O6 179.14(11) 5_655 5_656
O5 Nb2 O6 87.42(11) . 5_656
O6 Nb2 O6 75.27(8) 3_454 5_656
O6 Nb2 O6 75.27(8) 3_444 5_656
O9 Nb2 O6 89.21(11) 5_656 5_656
O7 Nb2 Ti2 144.88(4) 5_655 7
O5 Nb2 Ti2 87.92(7) . 7
O6 Nb2 Ti2 40.16(8) 3_454 7
O6 Nb2 Ti2 110.38(10) 3_444 7
O9 Nb2 Ti2 89.32(7) 5_656 7
O6 Nb2 Ti2 35.11(4) 5_656 7
O7 Nb2 Nb2 144.88(4) 5_655 7
O5 Nb2 Nb2 87.92(7) . 7
O6 Nb2 Nb2 40.16(8) 3_454 7
O6 Nb2 Nb2 110.38(10) 3_444 7
O9 Nb2 Nb2 89.32(7) 5_656 7
O6 Nb2 Nb2 35.11(4) 5_656 7
Ti2 Nb2 Nb2 0.000(14) 7 7
O7 Nb2 Ti2 144.88(4) 5_655 7_545
O5 Nb2 Ti2 87.92(7) . 7_545
O6 Nb2 Ti2 110.38(10) 3_454 7_545
O6 Nb2 Ti2 40.16(8) 3_444 7_545
O9 Nb2 Ti2 89.32(7) 5_656 7_545
O6 Nb2 Ti2 35.11(4) 5_656 7_545
Ti2 Nb2 Ti2 70.22(7) 7 7_545
Nb2 Nb2 Ti2 70.22(7) 7 7_545
O7 Nb2 Nb2 144.88(4) 5_655 7_545
O5 Nb2 Nb2 87.92(7) . 7_545
O6 Nb2 Nb2 110.38(10) 3_454 7_545
O6 Nb2 Nb2 40.16(8) 3_444 7_545
O9 Nb2 Nb2 89.32(7) 5_656 7_545
O6 Nb2 Nb2 35.11(4) 5_656 7_545
Ti2 Nb2 Nb2 70.22(7) 7 7_545
Nb2 Nb2 Nb2 70.22(7) 7 7_545
Ti2 Nb2 Nb2 0.000(14) 7_545 7_545
O9 Nb3 O8 104.61(13) 5_655 5_554
O9 Nb3 O3 95.01(8) 5_655 3_454
O8 Nb3 O3 101.78(8) 5_554 3_454
O9 Nb3 O3 95.01(8) 5_655 3_444
O8 Nb3 O3 101.78(8) 5_554 3_444
O3 Nb3 O3 151.09(16) 3_454 3_444
O9 Nb3 O1 103.37(12) 5_655 .
O8 Nb3 O1 152.02(12) 5_554 .
O3 Nb3 O1 75.66(8) 3_454 .
O3 Nb3 O1 75.66(8) 3_444 .
O9 Nb3 O8 176.79(12) 5_655 .
O8 Nb3 O8 78.60(13) 5_554 .
O3 Nb3 O8 84.24(8) 3_454 .
O3 Nb3 O8 84.24(8) 3_444 .
O1 Nb3 O8 73.42(11) . .
O9 Nb3 Nb3 148.39(9) 5_655 5_554
O8 Nb3 Nb3 43.78(9) 5_554 5_554
O3 Nb3 Nb3 92.76(8) 3_454 5_554
O3 Nb3 Nb3 92.76(8) 3_444 5_554
O1 Nb3 Nb3 108.24(8) . 5_554
O8 Nb3 Nb3 34.82(7) . 5_554
O9 Nb3 Ti3 148.39(9) 5_655 5_554
O8 Nb3 Ti3 43.78(9) 5_554 5_554
O3 Nb3 Ti3 92.76(8) 3_454 5_554
O3 Nb3 Ti3 92.76(8) 3_444 5_554
O1 Nb3 Ti3 108.24(8) . 5_554
O8 Nb3 Ti3 34.82(7) . 5_554
Nb3 Nb3 Ti3 0.000(14) 5_554 5_554
O9 Nb3 Nb5 92.98(8) 5_655 7_554
O8 Nb3 Nb5 140.50(5) 5_554 7_554
O3 Nb3 Nb5 40.66(8) 3_454 7_554
O3 Nb3 Nb5 111.73(10) 3_444 7_554
O1 Nb3 Nb5 36.78(4) . 7_554
O8 Nb3 Nb5 84.41(6) . 7_554
Nb3 Nb3 Nb5 112.38(3) 5_554 7_554
Ti3 Nb3 Nb5 112.38(3) 5_554 7_554
O9 Nb3 Ti5 92.98(8) 5_655 7_554
O8 Nb3 Ti5 140.50(5) 5_554 7_554
O3 Nb3 Ti5 40.66(8) 3_454 7_554
O3 Nb3 Ti5 111.73(10) 3_444 7_554
O1 Nb3 Ti5 36.78(4) . 7_554
O8 Nb3 Ti5 84.41(6) . 7_554
Nb3 Nb3 Ti5 112.38(3) 5_554 7_554
Ti3 Nb3 Ti5 112.38(3) 5_554 7_554
Nb5 Nb3 Ti5 0.00(2) 7_554 7_554
O9 Nb3 Nb5 92.98(8) 5_655 7_544
O8 Nb3 Nb5 140.50(5) 5_554 7_544
O3 Nb3 Nb5 111.73(10) 3_454 7_544
O3 Nb3 Nb5 40.66(8) 3_444 7_544
O1 Nb3 Nb5 36.78(4) . 7_544
O8 Nb3 Nb5 84.41(6) . 7_544
Nb3 Nb3 Nb5 112.38(3) 5_554 7_544
Ti3 Nb3 Nb5 112.38(3) 5_554 7_544
Nb5 Nb3 Nb5 71.30(7) 7_554 7_544
Ti5 Nb3 Nb5 71.30(7) 7_554 7_544
O9 Nb3 Ti5 92.98(8) 5_655 7_544
O8 Nb3 Ti5 140.50(5) 5_554 7_544
O3 Nb3 Ti5 111.73(10) 3_454 7_544
O3 Nb3 Ti5 40.66(8) 3_444 7_544
O1 Nb3 Ti5 36.78(4) . 7_544
O8 Nb3 Ti5 84.41(6) . 7_544
Nb3 Nb3 Ti5 112.38(3) 5_554 7_544
Ti3 Nb3 Ti5 112.38(3) 5_554 7_544
Nb5 Nb3 Ti5 71.30(7) 7_554 7_544
Ti5 Nb3 Ti5 71.30(7) 7_554 7_544
Nb5 Nb3 Ti5 0.00(2) 7_544 7_544
O11 Nb4 O4 101.16(13) 5_655 .
O11 Nb4 O2 105.41(8) 5_655 3
O4 Nb4 O2 87.98(8) . 3
O11 Nb4 O2 105.41(8) 5_655 3_545
O4 Nb4 O2 87.98(8) . 3_545
O2 Nb4 O2 149.11(16) 3 3_545
O11 Nb4 O8 96.78(13) 5_655 5_655
O4 Nb4 O8 162.06(12) . 5_655
O2 Nb4 O8 87.27(9) 3 5_655
O2 Nb4 O8 87.27(9) 3_545 5_655
O11 Nb4 O1 171.07(12) 5_655 5_655
O4 Nb4 O1 87.77(11) . 5_655
O2 Nb4 O1 74.63(8) 3 5_655
O2 Nb4 O1 74.63(8) 3_545 5_655
O8 Nb4 O1 74.29(11) 5_655 5_655
O11 Nb4 Ti5 145.15(4) 5_655 3
O4 Nb4 Ti5 79.80(7) . 3
O2 Nb4 Ti5 39.80(8) 3 3
O2 Nb4 Ti5 109.43(9) 3_545 3
O8 Nb4 Ti5 85.50(7) 5_655 3
O1 Nb4 Ti5 36.12(4) 5_655 3
O11 Nb4 Nb5 145.15(4) 5_655 3
O4 Nb4 Nb5 79.80(7) . 3
O2 Nb4 Nb5 39.80(8) 3 3
O2 Nb4 Nb5 109.43(9) 3_545 3
O8 Nb4 Nb5 85.50(7) 5_655 3
O1 Nb4 Nb5 36.12(4) 5_655 3
Ti5 Nb4 Nb5 0.000(19) 3 3
O11 Nb4 Nb5 145.15(4) 5_655 3_545
O4 Nb4 Nb5 79.80(7) . 3_545
O2 Nb4 Nb5 109.43(9) 3 3_545
O2 Nb4 Nb5 39.80(8) 3_545 3_545
O8 Nb4 Nb5 85.50(7) 5_655 3_545
O1 Nb4 Nb5 36.12(4) 5_655 3_545
Ti5 Nb4 Nb5 69.66(7) 3 3_545
Nb5 Nb4 Nb5 69.66(7) 3 3_545
O11 Nb4 Ti5 145.15(4) 5_655 3_545
O4 Nb4 Ti5 79.80(7) . 3_545
O2 Nb4 Ti5 109.43(9) 3 3_545
O2 Nb4 Ti5 39.80(8) 3_545 3_545
O8 Nb4 Ti5 85.50(7) 5_655 3_545
O1 Nb4 Ti5 36.12(4) 5_655 3_545
Ti5 Nb4 Ti5 69.66(7) 3 3_545
Nb5 Nb4 Ti5 69.66(7) 3 3_545
Nb5 Nb4 Ti5 0.000(14) 3_545 3_545
O5 Nb5 O4 99.70(13) . 5_655
O5 Nb5 O1 99.39(8) . 7_554
O4 Nb5 O1 102.72(8) 5_655 7_554
O5 Nb5 O1 99.39(8) . 7_544
O4 Nb5 O1 102.72(8) 5_655 7_544
O1 Nb5 O1 145.12(15) 7_554 7_544
O5 Nb5 O3 88.02(12) . 5_655
O4 Nb5 O3 172.27(12) 5_655 5_655
O1 Nb5 O3 75.79(8) 7_554 5_655
O1 Nb5 O3 75.79(8) 7_544 5_655
O5 Nb5 O2 165.95(12) . .
O4 Nb5 O2 94.34(12) 5_655 .
O1 Nb5 O2 77.33(8) 7_554 .
O1 Nb5 O2 77.33(8) 7_544 .
O3 Nb5 O2 77.93(11) 5_655 .
O5 Nb5 Ti3 85.37(8) . 7_554
O4 Nb5 Ti3 144.15(4) 5_655 7_554
O1 Nb5 Ti3 41.74(8) 7_554 7_554
O1 Nb5 Ti3 111.47(10) 7_544 7_554
O3 Nb5 Ti3 35.82(4) 5_655 7_554
O2 Nb5 Ti3 83.22(7) . 7_554
O5 Nb5 Nb3 85.37(8) . 7_554
O4 Nb5 Nb3 144.15(4) 5_655 7_554
O1 Nb5 Nb3 41.74(8) 7_554 7_554
O1 Nb5 Nb3 111.47(10) 7_544 7_554
O3 Nb5 Nb3 35.82(4) 5_655 7_554
O2 Nb5 Nb3 83.22(7) . 7_554
Ti3 Nb5 Nb3 0 7_554 7_554
O5 Nb5 Ti3 85.37(8) . 7_544
O4 Nb5 Ti3 144.15(4) 5_655 7_544
O1 Nb5 Ti3 111.47(10) 7_554 7_544
O1 Nb5 Ti3 41.74(8) 7_544 7_544
O3 Nb5 Ti3 35.82(4) 5_655 7_544
O2 Nb5 Ti3 83.22(7) . 7_544
Ti3 Nb5 Ti3 71.30(7) 7_554 7_544
Nb3 Nb5 Ti3 71.30(7) 7_554 7_544
O5 Nb5 Nb3 85.37(8) . 7_544
O4 Nb5 Nb3 144.15(4) 5_655 7_544
O1 Nb5 Nb3 111.47(10) 7_554 7_544
O1 Nb5 Nb3 41.74(8) 7_544 7_544
O3 Nb5 Nb3 35.82(4) 5_655 7_544
O2 Nb5 Nb3 83.22(7) . 7_544
Ti3 Nb5 Nb3 71.30(7) 7_554 7_544
Nb3 Nb5 Nb3 71.30(7) 7_554 7_544
Ti3 Nb5 Nb3 0.000(17) 7_544 7_544
O5 Nb5 Nb4 143.14(4) . 3_444
O4 Nb5 Nb4 92.62(8) 5_655 3_444
O1 Nb5 Nb4 111.61(9) 7_554 3_444
O1 Nb5 Nb4 43.82(8) 7_544 3_444
O3 Nb5 Nb4 81.05(6) 5_655 3_444
O2 Nb5 Nb4 34.85(4) . 3_444
Ti3 Nb5 Nb4 104.43(5) 7_554 3_444
Nb3 Nb5 Nb4 104.43(5) 7_554 3_444
Ti3 Nb5 Nb4 65.39(4) 7_544 3_444
Nb3 Nb5 Nb4 65.39(4) 7_544 3_444
O5 Nb5 Ti4 143.14(4) . 3_444
O4 Nb5 Ti4 92.62(8) 5_655 3_444
O1 Nb5 Ti4 111.61(9) 7_554 3_444
O1 Nb5 Ti4 43.82(8) 7_544 3_444
O3 Nb5 Ti4 81.05(6) 5_655 3_444
O2 Nb5 Ti4 34.85(4) . 3_444
Ti3 Nb5 Ti4 104.43(5) 7_554 3_444
Nb3 Nb5 Ti4 104.43(5) 7_554 3_444
Ti3 Nb5 Ti4 65.39(4) 7_544 3_444
Nb3 Nb5 Ti4 65.39(4) 7_544 3_444
Nb4 Nb5 Ti4 0.000(15) 3_444 3_444
Ti5 O1 Nb5 0.00(4) 7_554 7_554
Ti5 O1 Ti5 145.12(15) 7_554 7_544
Nb5 O1 Ti5 145.12(15) 7_554 7_544
Ti5 O1 Nb5 145.12(15) 7_554 7_544
Nb5 O1 Nb5 145.12(15) 7_554 7_544
Ti5 O1 Nb5 0.00(4) 7_544 7_544
Ti5 O1 Nb3 101.48(9) 7_554 .
Nb5 O1 Nb3 101.48(9) 7_554 .
Ti5 O1 Nb3 101.48(9) 7_544 .
Nb5 O1 Nb3 101.48(9) 7_544 .
Ti5 O1 Ti4 100.06(8) 7_554 5_655
Nb5 O1 Ti4 100.06(8) 7_554 5_655
Ti5 O1 Ti4 100.06(8) 7_544 5_655
Nb5 O1 Ti4 100.06(8) 7_544 5_655
Nb3 O1 Ti4 102.73(11) . 5_655
Ti5 O1 Nb4 100.06(8) 7_554 5_655
Nb5 O1 Nb4 100.06(8) 7_554 5_655
Ti5 O1 Nb4 100.06(8) 7_544 5_655
Nb5 O1 Nb4 100.06(8) 7_544 5_655
Nb3 O1 Nb4 102.73(11) . 5_655
Ti4 O1 Nb4 0.000(18) 5_655 5_655
Ti4 O2 Nb4 0.00(3) 3_444 3_444
Ti4 O2 Ti4 149.11(16) 3_444 3_454
Nb4 O2 Ti4 149.11(16) 3_444 3_454
Ti4 O2 Nb4 149.11(16) 3_444 3_454
Nb4 O2 Nb4 149.11(16) 3_444 3_454
Ti4 O2 Nb4 0.00(3) 3_454 3_454
Ti4 O2 Nb5 105.36(8) 3_444 .
Nb4 O2 Nb5 105.36(8) 3_444 .
Ti4 O2 Nb5 105.36(8) 3_454 .
Nb4 O2 Nb5 105.36(8) 3_454 .
Ti3 O3 Nb3 0.00(2) 3_545 3_545
Ti3 O3 Ti3 151.09(16) 3_545 3
Nb3 O3 Ti3 151.09(16) 3_545 3
Ti3 O3 Nb3 151.09(16) 3_545 3
Nb3 O3 Nb3 151.09(16) 3_545 3
Ti3 O3 Nb3 0.00(4) 3 3
Ti3 O3 Ti5 103.52(8) 3_545 5_655
Nb3 O3 Ti5 103.52(8) 3_545 5_655
Ti3 O3 Ti5 103.52(8) 3 5_655
Nb3 O3 Ti5 103.52(8) 3 5_655
Ti3 O3 Nb5 103.52(8) 3_545 5_655
Nb3 O3 Nb5 103.52(8) 3_545 5_655
Ti3 O3 Nb5 103.52(8) 3 5_655
Nb3 O3 Nb5 103.52(8) 3 5_655
Ti5 O3 Nb5 0.00(3) 5_655 5_655
Ti5 O4 Nb5 0.00(4) 5_655 5_655
Ti5 O4 Nb4 170.74(17) 5_655 .
Nb5 O4 Nb4 170.74(17) 5_655 .
Nb5 O5 Nb2 170.43(17) . .
Ti2 O6 Nb2 0.00(2) 3_545 3_545
Ti2 O6 Ti2 150.54(17) 3_545 3
Nb2 O6 Ti2 150.54(17) 3_545 3
Ti2 O6 Nb2 150.54(17) 3_545 3
Nb2 O6 Nb2 150.54(17) 3_545 3
Ti2 O6 Nb2 0.00(4) 3 3
Ti2 O6 Ti2 104.73(8) 3_545 5_656
Nb2 O6 Ti2 104.73(8) 3_545 5_656
Ti2 O6 Ti2 104.73(8) 3 5_656
Nb2 O6 Ti2 104.73(8) 3 5_656
Ti2 O6 Nb2 104.73(8) 3_545 5_656
Nb2 O6 Nb2 104.73(8) 3_545 5_656
Ti2 O6 Nb2 104.73(8) 3 5_656
Nb2 O6 Nb2 104.73(8) 3 5_656
Ti2 O6 Nb2 0.000(19) 5_656 5_656
Ti2 O7 Nb2 0.00(3) 5_655 5_655
Ti2 O7 Nb1 172.33(17) 5_655 1_655
Nb2 O7 Nb1 172.33(17) 5_655 1_655
Ti2 O7 Ti1 172.33(17) 5_655 1_655
Nb2 O7 Ti1 172.33(17) 5_655 1_655
Nb1 O7 Ti1 0 1_655 1_655
Ti3 O8 Nb3 0.00(3) 5_554 5_554
Ti3 O8 Ti4 149.04(16) 5_554 5_655
Nb3 O8 Ti4 149.04(16) 5_554 5_655
Ti3 O8 Nb4 149.04(16) 5_554 5_655
Nb3 O8 Nb4 149.04(16) 5_554 5_655
Ti4 O8 Nb4 0.000(18) 5_655 5_655
Ti3 O8 Nb3 101.40(13) 5_554 .
Nb3 O8 Nb3 101.40(13) 5_554 .
Ti4 O8 Nb3 109.57(12) 5_655 .
Nb4 O8 Nb3 109.57(12) 5_655 .
Ti3 O9 Nb3 0.000(13) 5_655 5_655
Ti3 O9 Nb2 175.83(17) 5_655 5_656
Nb3 O9 Nb2 175.83(17) 5_655 5_656
Ti3 O9 Ti2 175.83(17) 5_655 5_656
Nb3 O9 Ti2 175.83(17) 5_655 5_656
Nb2 O9 Ti2 0.000(19) 5_656 5_656
Ti1 O10 Nb1 180 3 3_545
Ti1 O10 Nb1 0 3 3
Nb1 O10 Nb1 180 3_545 3
Ti1 O10 Ti1 180 3 3_545
Nb1 O10 Ti1 0 3_545 3_545
Nb1 O10 Ti1 180 3 3_545
Ti4 O11 Nb4 0.00(2) 5_655 5_655
Ti4 O11 Nb1 168.25(18) 5_655 .
Nb4 O11 Nb1 168.25(18) 5_655 .

loop_
_geom_bond_atom_site_label_1
_geom_bond_atom_site_label_2
_geom_bond_distance
_geom_bond_site_symmetry_2
Nb1 O10 1.9003(3) 3_454
Nb1 O10 1.9003(3) 3_444
Nb1 O7 1.956(3) 1_455
Nb1 O7 1.956(3) 5_655
Nb1 O11 2.036(3) 5
Nb1 O11 2.036(3) .
Nb2 O7 1.795(3) 5_655
Nb2 O5 1.959(3) .
Nb2 O6 1.965(3) 3_454
Nb2 O6 1.965(3) 3_444
Nb2 O9 2.000(3) 5_656
Nb2 O6 2.203(3) 5_656
Nb2 Ti2 3.3042(17) 7
Nb2 Nb2 3.3042(17) 7
Nb2 Ti2 3.3042(17) 7_545
Nb2 Nb2 3.3042(17) 7_545
Nb3 O9 1.789(3) 5_655
Nb3 O8 1.872(3) 5_554
Nb3 O3 1.963(3) 3_454
Nb3 O3 1.963(3) 3_444
Nb3 O1 2.215(3) .
Nb3 O8 2.268(3) .
Nb3 Nb3 3.2132(11) 5_554
Nb3 Ti3 3.2132(11) 5_554
Nb3 Nb5 3.2607(16) 7_554
Nb3 Ti5 3.2607(16) 7_554
Nb3 Nb5 3.2607(16) 7_544
Nb3 Ti5 3.2607(16) 7_544
Nb4 O11 1.777(3) 5_655
Nb4 O4 1.920(3) .
Nb4 O2 1.972(3) 3
Nb4 O2 1.972(3) 3_545
Nb4 O8 2.086(3) 5_655
Nb4 O1 2.340(3) 5_655
Nb4 Ti5 3.3276(16) 3
Nb4 Nb5 3.3276(16) 3
Nb4 Nb5 3.3276(16) 3_545
Nb4 Ti5 3.3276(16) 3_545
Nb5 O5 1.776(3) .
Nb5 O4 1.814(3) 5_655
Nb5 O1 1.992(3) 7_554
Nb5 O1 1.992(3) 7_544
Nb5 O3 2.185(3) 5_655
Nb5 O2 2.209(3) .
Nb5 Ti3 3.2607(16) 7_554
Nb5 Nb3 3.2607(16) 7_554
Nb5 Ti3 3.2607(16) 7_544
Nb5 Nb3 3.2607(16) 7_544
Nb5 Nb4 3.3276(16) 3_444
Nb5 Ti4 3.3276(16) 3_444
O1 Ti5 1.992(3) 7_554
O1 Nb5 1.992(3) 7_554
O1 Ti5 1.992(3) 7_544
O1 Nb5 1.992(3) 7_544
O1 Ti4 2.340(3) 5_655
O1 Nb4 2.340(3) 5_655
O2 Ti4 1.972(3) 3_444
O2 Nb4 1.972(3) 3_444
O2 Ti4 1.972(3) 3_454
O2 Nb4 1.972(3) 3_454
O3 Ti3 1.963(3) 3_545
O3 Nb3 1.963(3) 3_545
O3 Ti3 1.963(3) 3
O3 Nb3 1.963(3) 3
O3 Ti5 2.185(3) 5_655
O3 Nb5 2.185(3) 5_655
O4 Ti5 1.814(3) 5_655
O4 Nb5 1.814(3) 5_655
O6 Ti2 1.965(3) 3_545
O6 Nb2 1.965(3) 3_545
O6 Ti2 1.965(3) 3
O6 Nb2 1.965(3) 3
O6 Ti2 2.203(3) 5_656
O6 Nb2 2.203(3) 5_656
O7 Ti2 1.795(3) 5_655
O7 Nb2 1.795(3) 5_655
O7 Nb1 1.956(3) 1_655
O7 Ti1 1.956(3) 1_655
O8 Ti3 1.872(3) 5_554
O8 Nb3 1.872(3) 5_554
O8 Ti4 2.086(3) 5_655
O8 Nb4 2.086(3) 5_655
O9 Ti3 1.789(3) 5_655
O9 Nb3 1.789(3) 5_655
O9 Nb2 1.999(3) 5_656
O9 Ti2 1.999(3) 5_656
O10 Ti1 1.9003(3) 3
O10 Nb1 1.9003(3) 3_545
O10 Nb1 1.9003(3) 3
O10 Ti1 1.9003(3) 3_545
O11 Ti4 1.777(3) 5_655
O11 Nb4 1.777(3) 5_655
